data_2213982
loop_
_publ_author_name
'Ming-Yi Cai'
'Xiao-Yong Xu'
'Hou-Ju Li'
'Zhu-Yan Zou'
'Lu Li'

_publ_section_title 1-[(6-Chloropyridin-3-yl)methyl]-4-[2,6-dinitro-4-(trifluoromethyl)phenyl]piperazine
_journal_coeditor_code WK2055
_journal_issue 6
_journal_name_full 'Acta Crystallographica Section E'
_journal_page_first o3008
_journal_page_last o3008
_journal_paper_doi 10.1107/S1600536807024968
_journal_volume 63
_journal_year 2007
_chemical_formula_iupac 'C17 H15 Cl F3 N5 O4'
_chemical_formula_moiety 'C17 H15 Cl F3 N5 O4'
_chemical_formula_sum 'C17 H15 Cl F3 N5 O4'
_chemical_formula_weight 445.79
_chemical_name_systematic
;
1-[(6-Chloropyridin-3-yl)methyl]-4-[2,6-dinitro-4-
(trifluoromethyl)phenyl]piperazine
;
_space_group_IT_number 2
_symmetry_cell_setting triclinic
_symmetry_space_group_name_Hall '-P 1'
_symmetry_space_group_name_H-M 'P -1'
_atom_sites_solution_hydrogens geom
_atom_sites_solution_primary direct
_atom_sites_solution_secondary difmap
_audit_creation_method SHELXL-97
_cell_angle_alpha 79.992(5)
_cell_angle_beta 73.465(4)
_cell_angle_gamma 68.099(4)
_cell_formula_units_Z 2
_cell_length_a 8.131(2)
_cell_length_b 10.171(3)
_cell_length_c 13.159(3)
_cell_measurement_reflns_used 4932
_cell_measurement_temperature 298(2)
_cell_measurement_theta_max 24.56
_cell_measurement_theta_min 1.89
_cell_volume 965.2(4)
_computing_cell_refinement 'SAINT (Bruker, 2002)'
_computing_data_collection 'SMART (Bruker, 2002)'
_computing_data_reduction SAINT
_computing_molecular_graphics 'XP (Bruker, 2002)'
_computing_publication_material SHELXL97
_computing_structure_refinement 'SHELXL97 (Sheldrick, 1997)'
_computing_structure_solution 'SHELXS97 (Sheldrick, 1997)'
_diffrn_ambient_temperature 298(2)
_diffrn_measured_fraction_theta_full 0.977
_diffrn_measured_fraction_theta_max 0.977
_diffrn_measurement_device_type 'Bruker APEX area-detector'
_diffrn_measurement_method '\f and \w'
_diffrn_radiation_monochromator graphite
_diffrn_radiation_source 'fine-focus sealed tube'
_diffrn_radiation_type MoK\a
_diffrn_radiation_wavelength 0.71073
_diffrn_reflns_av_R_equivalents 0.0487
_diffrn_reflns_av_sigmaI/netI 0.0446
_diffrn_reflns_limit_h_max 9
_diffrn_reflns_limit_h_min -9
_diffrn_reflns_limit_k_max 7
_diffrn_reflns_limit_k_min -12
_diffrn_reflns_limit_l_max 14
_diffrn_reflns_limit_l_min -15
_diffrn_reflns_number 4840
_diffrn_reflns_theta_full 25.09
_diffrn_reflns_theta_max 25.09
_diffrn_reflns_theta_min 1.62
_diffrn_standards_number 0
_exptl_absorpt_coefficient_mu 0.262
_exptl_absorpt_correction_T_max 0.937
_exptl_absorpt_correction_T_min 0.901
_exptl_absorpt_correction_type multi-scan
_exptl_absorpt_process_details '(SADABS; Bruker, 2002)'
_exptl_crystal_colour Colorless
_exptl_crystal_density_diffrn 1.534
_exptl_crystal_density_method 'not measured'
_exptl_crystal_description Block
_exptl_crystal_F_000 456
_exptl_crystal_size_max 0.39
_exptl_crystal_size_mid 0.32
_exptl_crystal_size_min 0.24
_refine_diff_density_max 0.405
_refine_diff_density_min -0.283
_refine_ls_extinction_method none
_refine_ls_goodness_of_fit_ref 1.094
_refine_ls_hydrogen_treatment constr
_refine_ls_matrix_type full
_refine_ls_number_parameters 299
_refine_ls_number_reflns 3361
_refine_ls_number_restraints 94
_refine_ls_restrained_S_all 1.521
_refine_ls_R_factor_all 0.0653
_refine_ls_R_factor_gt 0.0489
_refine_ls_shift/su_max 0.001
_refine_ls_shift/su_mean 0.000
_refine_ls_structure_factor_coef Fsqd
_refine_ls_weighting_details 'calc w=1/[\s^2^(Fo^2^)+(0.0852P)^2^+0.0325P] where P=(Fo^2^+2Fc^2^)/3'
_refine_ls_weighting_scheme calc
_refine_ls_wR_factor_gt 0.1437
_refine_ls_wR_factor_ref 0.1533
_reflns_number_gt 2387
_reflns_number_total 3361
_reflns_threshold_expression I>2\s(I)
_cod_data_source_file wk2055.cif
_cod_data_source_block I
_cod_depositor_comments
;
The following automatic conversions were performed:
'_symmetry_cell_setting' value 'Triclinic' changed to 'triclinic'
according to '/home/saulius/struct/CIF-dictionaries/cif_core.dic'
dictionary named 'cif_core.dic' version 2.4.1 from 2010-06-29.

Automatic conversion script
Id: cif_fix_enum 1527 2010-12-29 10:47:43Z saulius 

The following automatic conversions were performed:

'_symmetry_cell_setting' value 'Triclinic' changed to 'triclinic'
according to /home/saulius/struct/CIF-dictionaries/cif_core.dic
dictionary named 'cif_core.dic' version 2.4.1 from 2010-06-29.

Automatic conversion script
Id: cif_fix_values 1715 2011-07-08 13:25:40Z adriana 
;
_cod_database_code 2213982
_cod_database_fobs_code 2213982

loop_
_symmetry_equiv_pos_as_xyz
'x, y, z'
'-x, -y, -z'

loop_
_atom_site_type_symbol
_atom_site_label
_atom_site_fract_x
_atom_site_fract_y
_atom_site_fract_z
_atom_site_U_iso_or_equiv
_atom_site_adp_type
_atom_site_calc_flag
_atom_site_refinement_flags
_atom_site_occupancy
_atom_site_disorder_assembly
_atom_site_disorder_group
C C1 0.7887(5) 0.7133(4) 0.9578(3) 0.0690(9) Uani d U 1 . .
C C2 0.6835(5) 0.6354(5) 1.0161(3) 0.0755(10) Uani d . 1 . .
H H2 0.5902 0.6706 1.0751 0.091 Uiso calc R 1 . .
C C3 0.7197(5) 0.5047(4) 0.9848(3) 0.0698(10) Uani d . 1 . .
H H3 0.6512 0.4487 1.0230 0.084 Uiso calc R 1 . .
C C4 0.8582(4) 0.4550(4) 0.8963(2) 0.0618(9) Uani d . 1 . .
C C5 0.9543(5) 0.5425(4) 0.8464(3) 0.0711(10) Uani d . 1 . .
H H5 1.0500 0.5099 0.7878 0.085 Uiso calc R 1 . .
C C6 0.8963(5) 0.3145(4) 0.8573(3) 0.0716(9) Uani d . 1 . .
H H6A 1.0212 0.2810 0.8152 0.086 Uiso calc R 1 . .
H H6B 0.8845 0.2461 0.9178 0.086 Uiso calc R 1 . .
C C7 0.7992(5) 0.1801(4) 0.7693(3) 0.0687(9) Uani d . 1 . .
H H7A 0.7762 0.1229 0.8353 0.082 Uiso calc R 1 . .
H H7B 0.9250 0.1358 0.7314 0.082 Uiso calc R 1 . .
C C8 0.6745(5) 0.1841(4) 0.7032(2) 0.0632(8) Uani d . 1 . .
H H8A 0.6938 0.0885 0.6886 0.076 Uiso calc R 1 . .
H H8B 0.5481 0.2266 0.7407 0.076 Uiso calc R 1 . .
C C9 0.6850(4) 0.4126(3) 0.6243(2) 0.0558(8) Uani d . 1 . .
H H9A 0.5578 0.4580 0.6591 0.067 Uiso calc R 1 . .
H H9B 0.7129 0.4671 0.5576 0.067 Uiso calc R 1 . .
C C10 0.8044(4) 0.4098(3) 0.6939(2) 0.0574(8) Uani d . 1 . .
H H10A 0.9316 0.3722 0.6561 0.069 Uiso calc R 1 . .
H H10B 0.7794 0.5060 0.7100 0.069 Uiso calc R 1 . .
C C11 0.6827(4) 0.2451(3) 0.5118(2) 0.0495(7) Uani d . 1 . .
C C12 0.8179(4) 0.2309(3) 0.4177(2) 0.0512(7) Uani d . 1 . .
C C13 0.8032(4) 0.2031(3) 0.3236(2) 0.0563(8) Uani d . 1 . .
H H13 0.8972 0.1979 0.2627 0.068 Uiso calc R 1 . .
C C14 0.6456(4) 0.1826(3) 0.3203(2) 0.0531(7) Uani d U 1 A .
C C15 0.5092(4) 0.1902(3) 0.4110(2) 0.0555(8) Uani d . 1 . .
H H15 0.4051 0.1726 0.4104 0.067 Uiso calc R 1 . .
C C16 0.5276(4) 0.2240(3) 0.5028(2) 0.0516(7) Uani d . 1 . .
C C17 0.6235(5) 0.1551(4) 0.2189(3) 0.0692(9) Uani d DU 1 . .
Cl Cl1 0.7482(2) 0.87989(14) 0.99492(11) 0.1126(5) Uani d . 1 . .
N N1 0.9221(4) 0.6711(4) 0.8747(2) 0.0763(9) Uani d . 1 . .
N N2 0.7724(4) 0.3222(3) 0.79287(19) 0.0588(7) Uani d . 1 . .
N N3 0.7159(3) 0.2685(2) 0.60416(18) 0.0520(6) Uani d . 1 . .
N N4 0.9940(4) 0.2365(3) 0.4205(2) 0.0644(7) Uani d U 1 . .
N N5 0.3677(3) 0.2454(4) 0.5935(2) 0.0656(7) Uani d . 1 . .
O O1 1.0076(4) 0.3452(3) 0.4285(2) 0.0932(9) Uani d U 1 . .
O O2 1.1174(4) 0.1253(4) 0.4163(4) 0.1380(14) Uani d U 1 . .
O O3 0.2940(4) 0.1571(3) 0.6140(2) 0.0954(9) Uani d . 1 . .
O O4 0.3156(3) 0.3535(3) 0.6374(2) 0.0912(9) Uani d . 1 . .
F F1 0.662(3) 0.0229(16) 0.2097(13) 0.094(5) Uani d PDU 0.164(6) A 1
F F2 0.456(2) 0.194(2) 0.2174(14) 0.097(5) Uani d PDU 0.164(6) A 1
F F3 0.706(3) 0.203(2) 0.1355(11) 0.087(5) Uani d PDU 0.164(6) A 1
F F1' 0.5160(7) 0.0821(5) 0.2310(3) 0.1118(14) Uani d PDU 0.836(6) A 2
F F2' 0.5492(7) 0.2745(4) 0.1667(3) 0.1255(16) Uani d PDU 0.836(6) A 2
F F3' 0.7771(5) 0.0868(6) 0.1564(3) 0.1275(17) Uani d PDU 0.836(6) A 2

loop_
_atom_site_aniso_label
_atom_site_aniso_U_11
_atom_site_aniso_U_22
_atom_site_aniso_U_33
_atom_site_aniso_U_12
_atom_site_aniso_U_13
_atom_site_aniso_U_23
C1 0.070(2) 0.085(2) 0.0592(19) -0.0259(18) -0.0246(17) -0.0084(17)
C2 0.069(2) 0.106(3) 0.0493(19) -0.028(2) -0.0090(16) -0.0140(19)
C3 0.067(2) 0.099(3) 0.0507(19) -0.041(2) -0.0125(16) 0.0024(18)
C4 0.0554(18) 0.081(2) 0.0526(18) -0.0245(17) -0.0191(15) -0.0020(16)
C5 0.0573(19) 0.095(3) 0.061(2) -0.032(2) -0.0004(16) -0.0135(19)
C6 0.075(2) 0.076(2) 0.065(2) -0.0225(19) -0.0247(18) -0.0008(17)
C7 0.087(2) 0.055(2) 0.0597(19) -0.0256(18) -0.0173(18) 0.0074(15)
C8 0.076(2) 0.0559(19) 0.0567(19) -0.0302(16) -0.0053(16) -0.0038(14)
C9 0.0631(18) 0.0478(17) 0.0546(17) -0.0200(15) -0.0098(14) -0.0043(13)
C10 0.0621(18) 0.0559(19) 0.0558(18) -0.0249(15) -0.0112(15) -0.0030(14)
C11 0.0445(15) 0.0467(16) 0.0552(17) -0.0161(13) -0.0057(13) -0.0078(12)
C12 0.0405(14) 0.0585(18) 0.0568(18) -0.0206(13) -0.0067(13) -0.0099(14)
C13 0.0496(16) 0.064(2) 0.0549(18) -0.0234(15) -0.0032(14) -0.0094(14)
C14 0.0509(16) 0.0524(17) 0.0599(17) -0.0210(13) -0.0168(14) -0.0010(13)
C15 0.0449(16) 0.0564(19) 0.070(2) -0.0232(14) -0.0165(15) 0.0016(15)
C16 0.0377(14) 0.0492(17) 0.0610(19) -0.0127(13) -0.0037(13) -0.0050(13)
C17 0.072(2) 0.082(3) 0.065(2) -0.037(2) -0.0234(18) 0.0014(19)
Cl1 0.1419(11) 0.0949(9) 0.1115(10) -0.0327(8) -0.0469(8) -0.0247(7)
N1 0.0707(19) 0.096(2) 0.071(2) -0.0408(18) -0.0118(16) -0.0089(17)
N2 0.0673(16) 0.0586(16) 0.0510(15) -0.0238(13) -0.0139(13) -0.0005(12)
N3 0.0568(14) 0.0505(15) 0.0481(14) -0.0226(12) -0.0048(11) -0.0057(11)
N4 0.0459(14) 0.081(2) 0.0682(17) -0.0248(15) -0.0024(12) -0.0230(14)
N5 0.0415(14) 0.076(2) 0.0690(18) -0.0172(15) -0.0021(12) -0.0052(15)
O1 0.0840(17) 0.0972(19) 0.119(2) -0.0597(16) -0.0191(15) -0.0056(16)
O2 0.0605(17) 0.134(3) 0.235(4) -0.0209(18) -0.037(2) -0.079(3)
O3 0.0716(17) 0.102(2) 0.105(2) -0.0489(17) 0.0107(15) 0.0008(16)
O4 0.0546(14) 0.102(2) 0.100(2) -0.0168(14) 0.0134(13) -0.0421(17)
F1 0.111(7) 0.088(6) 0.088(7) -0.028(5) -0.034(5) -0.016(4)
F2 0.090(6) 0.114(8) 0.096(7) -0.029(5) -0.040(5) -0.018(5)
F3 0.097(7) 0.096(7) 0.070(6) -0.042(5) -0.014(4) -0.005(4)
F1' 0.140(3) 0.151(3) 0.097(2) -0.102(3) -0.041(2) -0.005(2)
F2' 0.181(4) 0.110(3) 0.098(2) -0.043(2) -0.080(2) 0.0219(18)
F3' 0.093(2) 0.196(4) 0.102(2) -0.027(2) -0.0241(18) -0.084(2)

loop_
_atom_type_symbol
_atom_type_description
_atom_type_scat_dispersion_real
_atom_type_scat_dispersion_imag
_atom_type_scat_source
C C 0.0033 0.0016 'International Tables Vol C Tables 4.2.6.8 and 6.1.1.4'
H H 0.0000 0.0000 'International Tables Vol C Tables 4.2.6.8 and 6.1.1.4'
N N 0.0061 0.0033 'International Tables Vol C Tables 4.2.6.8 and 6.1.1.4'
O O 0.0106 0.0060 'International Tables Vol C Tables 4.2.6.8 and 6.1.1.4'
F F 0.0171 0.0103 'International Tables Vol C Tables 4.2.6.8 and 6.1.1.4'
Cl Cl 0.1484 0.1585 'International Tables Vol C Tables 4.2.6.8 and 6.1.1.4'

loop_
_geom_angle_atom_site_label_1
_geom_angle_atom_site_label_2
_geom_angle_atom_site_label_3
_geom_angle
N1 C1 C2 124.7(4)
N1 C1 Cl1 115.9(3)
C2 C1 Cl1 119.4(3)
C3 C2 C1 117.8(3)
C3 C2 H2 121.1
C1 C2 H2 121.1
C2 C3 C4 120.1(3)
C2 C3 H3 119.9
C4 C3 H3 119.9
C5 C4 C3 116.1(3)
C5 C4 C6 122.5(3)
C3 C4 C6 121.4(3)
N1 C5 C4 125.2(3)
N1 C5 H5 117.4
C4 C5 H5 117.4
N2 C6 C4 112.3(3)
N2 C6 H6A 109.1
C4 C6 H6A 109.1
N2 C6 H6B 109.1
C4 C6 H6B 109.1
H6A C6 H6B 107.9
N2 C7 C8 111.3(3)
N2 C7 H7A 109.4
C8 C7 H7A 109.4
N2 C7 H7B 109.4
C8 C7 H7B 109.4
H7A C7 H7B 108.0
N3 C8 C7 107.6(3)
N3 C8 H8A 110.2
C7 C8 H8A 110.2
N3 C8 H8B 110.2
C7 C8 H8B 110.2
H8A C8 H8B 108.5
N3 C9 C10 109.6(2)
N3 C9 H9A 109.8
C10 C9 H9A 109.8
N3 C9 H9B 109.8
C10 C9 H9B 109.8
H9A C9 H9B 108.2
N2 C10 C9 111.0(2)
N2 C10 H10A 109.4
C9 C10 H10A 109.4
N2 C10 H10B 109.4
C9 C10 H10B 109.4
H10A C10 H10B 108.0
C12 C11 N3 119.6(2)
C12 C11 C16 113.4(3)
N3 C11 C16 126.8(3)
C13 C12 C11 124.7(3)
C13 C12 N4 117.0(2)
C11 C12 N4 118.1(3)
C12 C13 C14 118.8(3)
C12 C13 H13 120.6
C14 C13 H13 120.6
C15 C14 C13 119.6(3)
C15 C14 C17 120.2(3)
C13 C14 C17 120.2(3)
C14 C15 C16 119.3(3)
C14 C15 H15 120.3
C16 C15 H15 120.3
C15 C16 C11 124.0(3)
C15 C16 N5 116.2(3)
C11 C16 N5 119.8(3)
F3 C17 F2 108.7(13)
F3 C17 F1 107.3(12)
F2 C17 F1 96.7(13)
F3 C17 C14 117.3(8)
F2 C17 C14 111.8(8)
F1 C17 C14 113.1(7)
C1 N1 C5 116.0(3)
C7 N2 C10 109.8(2)
C7 N2 C6 109.9(3)
C10 N2 C6 110.4(3)
C11 N3 C9 119.1(2)
C11 N3 C8 120.4(2)
C9 N3 C8 111.0(2)
O1 N4 O2 123.7(3)
O1 N4 C12 120.3(3)
O2 N4 C12 116.0(3)
O4 N5 O3 125.7(3)
O4 N5 C16 117.0(3)
O3 N5 C16 117.2(3)

loop_
_geom_bond_atom_site_label_1
_geom_bond_atom_site_label_2
_geom_bond_distance
C1 N1 1.303(4)
C1 C2 1.367(5)
C1 Cl1 1.732(4)
C2 C3 1.361(5)
C2 H2 0.9300
C3 C4 1.383(5)
C3 H3 0.9300
C4 C5 1.363(5)
C4 C6 1.495(5)
C5 N1 1.333(5)
C5 H5 0.9300
C6 N2 1.465(4)
C6 H6A 0.9700
C6 H6B 0.9700
C7 N2 1.455(4)
C7 C8 1.498(5)
C7 H7A 0.9700
C7 H7B 0.9700
C8 N3 1.458(4)
C8 H8A 0.9700
C8 H8B 0.9700
C9 N3 1.451(4)
C9 C10 1.503(4)
C9 H9A 0.9700
C9 H9B 0.9700
C10 N2 1.461(4)
C10 H10A 0.9700
C10 H10B 0.9700
C11 C12 1.391(4)
C11 N3 1.393(4)
C11 C16 1.395(4)
C12 C13 1.364(4)
C12 N4 1.465(4)
C13 C14 1.386(4)
C13 H13 0.9300
C14 C15 1.370(4)
C14 C17 1.482(5)
C15 C16 1.373(4)
C15 H15 0.9300
C16 N5 1.469(4)
C17 F3 1.240(13)
C17 F2 1.275(14)
C17 F1 1.281(14)
N4 O1 1.177(4)
N4 O2 1.197(4)
N5 O4 1.207(4)
N5 O3 1.210(4)

loop_
_geom_hbond_atom_site_label_D
_geom_hbond_atom_site_label_H
_geom_hbond_atom_site_label_A
_geom_hbond_site_symmetry_A
_geom_hbond_distance_DH
_geom_hbond_distance_HA
_geom_hbond_distance_DA
_geom_hbond_angle_DHA
C8 H8A O2 2_756 0.97 2.52 3.387(5) 149.2
C13 H13 N1 2_766 0.93 2.51 3.331(4) 146.8
C15 H15 O2 1_455 0.93 2.54 3.466(4) 177.9
C5 H5 O4 1_655 0.93 2.68 3.593(5) 165.8
C3 H3 F3 1_556 0.93 2.62 3.370(16) 137.6

loop_
_geom_torsion_atom_site_label_1
_geom_torsion_atom_site_label_2
_geom_torsion_atom_site_label_3
_geom_torsion_atom_site_label_4
_geom_torsion
N1 C1 C2 C3 -0.4(5)
Cl1 C1 C2 C3 -179.8(3)
C1 C2 C3 C4 -0.5(5)
C2 C3 C4 C5 1.4(5)
C2 C3 C4 C6 -177.4(3)
C3 C4 C5 N1 -1.6(5)
C6 C4 C5 N1 177.2(3)
C5 C4 C6 N2 -97.5(4)
C3 C4 C6 N2 81.2(4)
N2 C7 C8 N3 60.1(4)
N3 C9 C10 N2 -56.4(3)
N3 C11 C12 C13 177.7(3)
C16 C11 C12 C13 1.7(4)
N3 C11 C12 N4 2.1(4)
C16 C11 C12 N4 -173.9(3)
C11 C12 C13 C14 -2.1(5)
N4 C12 C13 C14 173.6(3)
C12 C13 C14 C15 -0.2(4)
C12 C13 C14 C17 178.8(3)
C13 C14 C15 C16 2.8(4)
C17 C14 C15 C16 -176.2(3)
C14 C15 C16 C11 -3.3(5)
C14 C15 C16 N5 173.5(3)
C12 C11 C16 C15 1.0(4)
N3 C11 C16 C15 -174.6(3)
C12 C11 C16 N5 -175.7(3)
N3 C11 C16 N5 8.7(5)
C15 C14 C17 F3 151.7(12)
C13 C14 C17 F3 -27.3(13)
C15 C14 C17 F2 25.2(13)
C13 C14 C17 F2 -153.8(12)
C15 C14 C17 F1 -82.6(12)
C13 C14 C17 F1 98.4(12)
C15 C14 C17 F3' -149.5(4)
C13 C14 C17 F3' 31.5(5)
C15 C14 C17 F1' -27.9(5)
C13 C14 C17 F1' 153.0(4)
C15 C14 C17 F2' 90.2(4)
C13 C14 C17 F2' -88.8(4)
C2 C1 N1 C5 0.2(5)
Cl1 C1 N1 C5 179.6(3)
C4 C5 N1 C1 0.8(5)
C8 C7 N2 C10 -58.3(4)
C8 C7 N2 C6 -179.9(3)
C9 C10 N2 C7 55.7(3)
C9 C10 N2 C6 177.0(3)
C4 C6 N2 C7 -172.4(3)
C4 C6 N2 C10 66.4(4)
C12 C11 N3 C9 85.1(3)
C16 C11 N3 C9 -99.5(3)
C12 C11 N3 C8 -131.6(3)
C16 C11 N3 C8 43.8(4)
C10 C9 N3 C11 -153.9(2)
C10 C9 N3 C8 59.6(3)
C7 C8 N3 C11 153.2(3)
C7 C8 N3 C9 -60.8(3)
C13 C12 N4 O1 110.7(4)
C11 C12 N4 O1 -73.3(4)
C13 C12 N4 O2 -70.7(4)
C11 C12 N4 O2 105.3(4)
C15 C16 N5 O4 -128.9(3)
C11 C16 N5 O4 48.0(4)
C15 C16 N5 O3 47.2(4)
C11 C16 N5 O3 -135.9(3)
